data_1557887
loop_
_publ_author_name
'Zhou, Jia'
'Gao, Ying'
'Chang, Jin-Ling'
'Yu, Heng-Yi'
'Chen, Juan'
'Zhou, Ming'
'Meng, Xiang-Gao'
'Ruan, Han-Li'

_publ_section_title
;
 Resorcylic Acid Lactones from an Ilyonectria sp.
;
_journal_name_full 'Journal of Natural Products'
_journal_paper_doi 10.1021/acs.jnatprod.9b01167
_journal_year 2020
_chemical_formula_moiety 'C18 H20 O7, 1.5(H2 O)'
_chemical_formula_sum 'C18 H22 O8.5'
_chemical_formula_weight 374.35
_space_group_crystal_system monoclinic
_space_group_IT_number 4
_space_group_name_Hall 'P 2yb'
_space_group_name_H-M_alt 'P 1 21 1'
_atom_sites_solution_hydrogens mixed
_atom_sites_solution_primary direct
_audit_creation_date 2019-06-11
_audit_creation_method
; 
Olex2 1.2 
(compiled 2018.05.29 svn.r3508 for OlexSys, GUI svn.r5506) 
;
_cell_angle_alpha 90
_cell_angle_beta 94.614(17)
_cell_angle_gamma 90
_cell_formula_units_Z 4
_cell_length_a 5.3318(16)
_cell_length_b 22.504(6)
_cell_length_c 15.235(4)
_cell_measurement_reflns_used 1110
_cell_measurement_temperature 293(2)
_cell_measurement_theta_max 41.30
_cell_measurement_theta_min 3.51
_cell_volume 1822.1(9)
_computing_cell_refinement 'SAINT v7.68A (Bruker, 2009)'
_computing_data_collection 'Bruker APEX2'
_computing_data_reduction 'SAINT v7.68A (Bruker, 2009)'
_computing_molecular_graphics 'Olex2 (Dolomanov et al., 2009)'
_computing_publication_material 'Olex2 (Dolomanov et al., 2009)'
_computing_structure_refinement 'XL (Sheldrick, 2008)'
_computing_structure_solution 'ShelXS (Sheldrick, 2008)'
_diffrn_ambient_temperature 293(2)
_diffrn_measured_fraction_theta_full 0.955
_diffrn_measured_fraction_theta_max 0.955
_diffrn_measurement_device_type 'Bruker APEX-II CCD'
_diffrn_measurement_method '\f and \w scans'
_diffrn_radiation_monochromator graphite
_diffrn_radiation_type CuK\a
_diffrn_radiation_wavelength 1.54178
_diffrn_reflns_av_R_equivalents 0.2149
_diffrn_reflns_av_unetI/netI 0.2584
_diffrn_reflns_Laue_measured_fraction_full 0.955
_diffrn_reflns_Laue_measured_fraction_max 0.955
_diffrn_reflns_limit_h_max 5
_diffrn_reflns_limit_h_min -5
_diffrn_reflns_limit_k_max 24
_diffrn_reflns_limit_k_min -24
_diffrn_reflns_limit_l_max 16
_diffrn_reflns_limit_l_min -16
_diffrn_reflns_number 13927
_diffrn_reflns_point_group_measured_fraction_full 0.941
_diffrn_reflns_point_group_measured_fraction_max 0.941
_diffrn_reflns_theta_full 58.209
_diffrn_reflns_theta_max 58.208
_diffrn_reflns_theta_min 3.511
_diffrn_standards_number 0
_exptl_absorpt_coefficient_mu 0.926
_exptl_absorpt_correction_T_max 0.7513
_exptl_absorpt_correction_T_min 0.5371
_exptl_absorpt_correction_type multi-scan
_exptl_crystal_colour colourless
_exptl_crystal_colour_primary colourless
_exptl_crystal_density_diffrn 1.365
_exptl_crystal_density_method 'not measured'
_exptl_crystal_description needle
_exptl_crystal_F_000 792
_exptl_crystal_size_max 0.1
_exptl_crystal_size_mid 0.04
_exptl_crystal_size_min 0.02
_refine_diff_density_max 0.431
_refine_diff_density_min -0.381
_refine_diff_density_rms 0.112
_refine_ls_abs_structure_details
; 
 Flack x determined using 705 quotients [(I+)-(I-)]/[(I+)+(I-)] 
 (Parsons, Flack and Wagner, Acta Cryst. B69 (2013) 249-259). 
;
_refine_ls_abs_structure_Flack -0.5(5)
_refine_ls_extinction_coef 0.038(6)
_refine_ls_extinction_expression Fc^*^=kFc[1+0.001xFc^2^\l^3^/sin(2\q)]^-1/4^
_refine_ls_extinction_method 'SHELXL-2014/7 (Sheldrick 2014'
_refine_ls_goodness_of_fit_ref 1.022
_refine_ls_hydrogen_treatment constr
_refine_ls_matrix_type full
_refine_ls_number_parameters 478
_refine_ls_number_reflns 4805
_refine_ls_number_restraints 1
_refine_ls_restrained_S_all 1.022
_refine_ls_R_factor_all 0.1925
_refine_ls_R_factor_gt 0.1078
_refine_ls_shift/su_max 0.000
_refine_ls_shift/su_mean 0.000
_refine_ls_structure_factor_coef Fsqd
_refine_ls_weighting_details 'w=1/[\s^2^(Fo^2^)+(0.1168P)^2^] where P=(Fo^2^+2Fc^2^)/3'
_refine_ls_weighting_scheme calc
_refine_ls_wR_factor_gt 0.2324
_refine_ls_wR_factor_ref 0.2825
_reflns_Friedel_coverage 0.913
_reflns_Friedel_fraction_full 0.925
_reflns_Friedel_fraction_max 0.925
_reflns_number_gt 2600
_reflns_number_total 4805
_reflns_threshold_expression 'I > 2\s(I)'
_cod_data_source_file np9b01167_si_010.cif
_cod_data_source_block cu_190310c_0m
_cod_depositor_comments
;

2022-03-31
Z value and formula fixed to values more according to usual
chemical conventions.                 miguel
;
_cod_original_formula_sum 'C36 H44 O17'
_cod_original_formula_weight 748.71
_cod_original_formula_moiety '2(C18 H20 O7), 2(H2 O), O'
_cod_original_formula_units_Z 2
_cod_database_code 1557887
_shelx_shelxl_version_number 2014/7
_shelx_space_group_comment
; 
The symmetry employed for this shelxl refinement is uniquely defined 
by the following loop, which should always be used as a source of 
symmetry information in preference to the above space-group names. 
They are only intended as comments. 
;
_shelx_estimated_absorpt_t_max 0.982
_shelx_estimated_absorpt_t_min 0.913
_olex2_refinement_description
; 
1. Fixed Uiso 
 At 1.2 times of: 
  All C(H) groups, All C(H,H) groups 
 At 1.5 times of: 
  All C(H,H,H) groups, All O(H) groups, All O(H,H) groups 
2.a Free rotating group: 
 O1W(H1WA,H1WB), O2W(H2WA,H2WB) 
2.b Ternary CH refined with riding coordinates: 
 C2(H2), C4(H4), C5(H5), C8(H8), C2B(H2B), C4B(H4B), C5B(H5B), C8B(H8B) 
2.c Secondary CH2 refined with riding coordinates: 
 C3(H3A,H3B), C9(H9A,H9B), C11(H11A,H11B), C3B(H3BA,H3BB), C9B(H9BA,H9BB), 
 C11B(H11C,H11D) 
2.d Aromatic/amide H refined with riding coordinates: 
 C6(H6), C7(H7), C13(H13), C15(H15), C6B(H6B), C7B(H7B), C13B(H13B), C15B(H15B) 
2.e Idealised Me refined as rotating group: 
 C1(H1A,H1B,H1C), C1B(H1BA,H1BB,H1BC) 
2.f Idealised tetrahedral OH refined as rotating group: 
 O3(H3), O6(H6A), O7(H7A), O3B(H3BC), O6B(H6BA), O7B(H7BA) 
;
_olex2_submission_special_instructions 'No special instructions were received'

loop_
_space_group_symop_operation_xyz
'x, y, z'
'-x, y+1/2, -z'

loop_
_atom_site_label
_atom_site_type_symbol
_atom_site_fract_x
_atom_site_fract_y
_atom_site_fract_z
_atom_site_U_iso_or_equiv
_atom_site_adp_type
_atom_site_occupancy
_atom_site_site_symmetry_order
_atom_site_calc_flag
_atom_site_refinement_flags_posn
_atom_site_refinement_flags_adp
_atom_site_refinement_flags_occupancy
_atom_site_disorder_assembly
_atom_site_disorder_group
C1 C 2.160(4) 1.2359(8) 2.3548(11) 0.057(5) Uani 1 1 d . . . . .
H1A H 2.2521 1.2725 2.3628 0.086 Uiso 1 1 calc GR . . . .
H1B H 2.1733 1.2215 2.2960 0.086 Uiso 1 1 calc GR . . . .
H1C H 2.2295 1.2069 2.3962 0.086 Uiso 1 1 calc GR . . . .
C2 C 1.894(3) 1.2462(7) 2.3690(9) 0.040(4) Uani 1 1 d . . . . .
H2 H 1.8140 1.2680 2.3185 0.048 Uiso 1 1 calc R . . . .
C3 C 1.844(3) 1.2788(7) 2.4527(10) 0.043(4) Uani 1 1 d . . . . .
H3A H 1.8715 1.3208 2.4434 0.052 Uiso 1 1 calc R . . . .
H3B H 1.6670 1.2738 2.4621 0.052 Uiso 1 1 calc R . . . .
C4 C 1.996(3) 1.2608(7) 2.5359(9) 0.038(4) Uani 1 1 d . . . . .
H4 H 2.0445 1.2190 2.5316 0.045 Uiso 1 1 calc R . . . .
C5 C 1.847(3) 1.2693(7) 2.6188(9) 0.038(4) Uani 1 1 d . . . . .
H5 H 1.7995 1.3111 2.6250 0.046 Uiso 1 1 calc R . . . .
C6 C 1.985(3) 1.2472(8) 2.7020(11) 0.050(4) Uani 1 1 d . . . . .
H6 H 2.1289 1.2644 2.7301 0.061 Uiso 1 1 calc R . . . .
C7 C 1.871(4) 1.1999(8) 2.7287(11) 0.053(5) Uani 1 1 d . . . . .
H7 H 1.9217 1.1801 2.7806 0.064 Uiso 1 1 calc R . . . .
C8 C 1.657(3) 1.1810(7) 2.6700(10) 0.044(4) Uani 1 1 d . . . . .
H8 H 1.5077 1.1752 2.7024 0.053 Uiso 1 1 calc R . . . .
C9 C 1.714(3) 1.1263(7) 2.6185(11) 0.046(4) Uani 1 1 d . . . . .
H9A H 1.8872 1.1287 2.6036 0.056 Uiso 1 1 calc R . . . .
H9B H 1.7012 1.0921 2.6566 0.056 Uiso 1 1 calc R . . . .
C10 C 1.553(4) 1.1157(7) 2.5369(11) 0.041(4) Uani 1 1 d . . . . .
C11 C 1.667(4) 1.0811(8) 2.4640(10) 0.050(5) Uani 1 1 d . . . . .
H11A H 1.8233 1.1003 2.4516 0.060 Uiso 1 1 calc R . . . .
H11B H 1.7095 1.0416 2.4860 0.060 Uiso 1 1 calc R . . . .
C12 C 1.506(3) 1.0749(7) 2.3790(10) 0.042(4) Uani 1 1 d . . . . .
C13 C 1.330(4) 1.0294(8) 2.3790(11) 0.053(5) Uani 1 1 d . . . . .
H13 H 1.3182 1.0066 2.4294 0.064 Uiso 1 1 calc R . . . .
C14 C 1.169(4) 1.0176(8) 2.3031(11) 0.061(5) Uani 1 1 d . . . . .
C15 C 1.205(4) 1.0516(9) 2.2284(11) 0.072(7) Uani 1 1 d . . . . .
H15 H 1.1048 1.0440 2.1768 0.087 Uiso 1 1 calc R . . . .
C16 C 1.384(4) 1.0961(9) 2.2276(11) 0.066(6) Uani 1 1 d . . . . .
C17 C 1.531(3) 1.1088(7) 2.3045(10) 0.047(5) Uani 1 1 d . . . . .
C18 C 1.688(3) 1.1620(8) 2.2988(11) 0.046(4) Uani 1 1 d . . . . .
O1 O 1.730(2) 1.1856(6) 2.2291(8) 0.069(4) Uani 1 1 d . . . . .
O2 O 1.766(2) 1.1869(5) 2.3756(7) 0.044(3) Uani 1 1 d . . . . .
O3 O 2.2140(19) 1.2964(5) 2.5452(7) 0.045(3) Uani 1 1 d . . . . .
H3 H 2.3229 1.2793 2.5769 0.067 Uiso 1 1 calc GR . . . .
O4 O 1.6260(19) 1.2322(4) 2.6106(6) 0.044(3) Uani 1 1 d . . . . .
O5 O 1.333(3) 1.1319(6) 2.5284(8) 0.065(4) Uani 1 1 d . . . . .
O6 O 0.993(3) 0.9769(6) 2.2998(8) 0.083(5) Uani 1 1 d . . . . .
H6A H 0.9814 0.9631 2.3491 0.124 Uiso 1 1 calc GR . . . .
O7 O 1.390(5) 1.1237(8) 2.1511(10) 0.124(8) Uani 1 1 d . . . . .
H7A H 1.4938 1.1506 2.1559 0.186 Uiso 1 1 calc GR . . . .
C1B C 1.876(3) 1.3309(9) 2.1637(11) 0.061(5) Uani 1 1 d . . . . .
H1BA H 1.9611 1.2944 2.1522 0.091 Uiso 1 1 calc GR . . . .
H1BB H 1.9156 1.3423 2.2240 0.091 Uiso 1 1 calc GR . . . .
H1BC H 1.9311 1.3615 2.1257 0.091 Uiso 1 1 calc GR . . . .
C2B C 1.597(3) 1.3224(7) 2.1469(10) 0.042(4) Uani 1 1 d . . . . .
H2B H 1.5390 1.2978 2.1942 0.051 Uiso 1 1 calc R . . . .
C3B C 1.514(3) 1.2927(8) 2.0578(10) 0.046(4) Uani 1 1 d . . . . .
H3BA H 1.5478 1.2505 2.0627 0.055 Uiso 1 1 calc R . . . .
H3BB H 1.3332 1.2975 2.0468 0.055 Uiso 1 1 calc R . . . .
C4B C 1.637(3) 1.3163(8) 1.9790(10) 0.045(4) Uani 1 1 d . . . . .
H4B H 1.6845 1.3579 1.9899 0.055 Uiso 1 1 calc R . . . .
C5B C 1.458(3) 1.3129(7) 1.8946(9) 0.037(4) Uani 1 1 d . . . . .
H5B H 1.4066 1.2715 1.8841 0.044 Uiso 1 1 calc R . . . .
C6B C 1.556(3) 1.3372(8) 1.8140(10) 0.050(5) Uani 1 1 d . . . . .
H6B H 1.6852 1.3204 1.7847 0.060 Uiso 1 1 calc R . . . .
C7B C 1.434(3) 1.3862(9) 1.7898(10) 0.052(5) Uani 1 1 d . . . . .
H7B H 1.4633 1.4086 1.7404 0.063 Uiso 1 1 calc R . . . .
C8B C 1.245(3) 1.4004(7) 1.8510(10) 0.044(4) Uani 1 1 d . . . . .
H8B H 1.0800 1.4071 1.8197 0.053 Uiso 1 1 calc R . . . .
C9B C 1.327(3) 1.4540(8) 1.9093(10) 0.047(4) Uani 1 1 d . . . . .
H9BA H 1.5042 1.4498 1.9280 0.057 Uiso 1 1 calc R . . . .
H9BB H 1.3077 1.4897 1.8738 0.057 Uiso 1 1 calc R . . . .
C10B C 1.186(4) 1.4619(7) 1.9890(10) 0.044(4) Uani 1 1 d . . . . .
C11B C 1.333(3) 1.4918(7) 2.0695(10) 0.039(4) Uani 1 1 d . . . . .
H11C H 1.4910 1.4710 2.0822 0.047 Uiso 1 1 calc R . . . .
H11D H 1.3720 1.5324 2.0543 0.047 Uiso 1 1 calc R . . . .
C12B C 1.190(3) 1.4920(8) 2.1509(11) 0.046(4) Uani 1 1 d . . . . .
C13B C 1.004(4) 1.5342(8) 2.1548(12) 0.051(5) Uani 1 1 d . . . . .
H13B H 0.9693 1.5598 2.1074 0.061 Uiso 1 1 calc R . . . .
C14B C 0.867(3) 1.5393(9) 2.2271(12) 0.052(5) Uani 1 1 d . . . . .
C15B C 0.923(4) 1.5042(9) 2.3021(15) 0.070(6) Uani 1 1 d . . . . .
H15B H 0.8319 1.5079 2.3515 0.084 Uiso 1 1 calc R . . . .
C16B C 1.117(4) 1.4642(9) 2.2996(11) 0.064(6) Uani 1 1 d . . . . .
C17B C 1.243(3) 1.4525(7) 2.2241(10) 0.038(4) Uani 1 1 d . . . . .
C18B C 1.412(3) 1.4018(8) 2.2237(11) 0.050(5) Uani 1 1 d . . . . .
O1B O 1.491(2) 1.3769(5) 2.2934(7) 0.058(3) Uani 1 1 d . . . . .
O2B O 1.465(2) 1.3802(5) 2.1469(6) 0.045(3) Uani 1 1 d . . . . .
O3B O 1.852(2) 1.2840(5) 1.9662(8) 0.054(3) Uani 1 1 d . . . . .
H3BC H 1.9707 1.3068 1.9630 0.081 Uiso 1 1 calc GR . . . .
O4B O 1.243(2) 1.3478(5) 1.9068(7) 0.047(3) Uani 1 1 d . . . . .
O5B O 0.968(3) 1.4466(6) 1.9912(7) 0.062(4) Uani 1 1 d . . . . .
O6B O 0.677(3) 1.5795(7) 2.2320(10) 0.078(4) Uani 1 1 d . . . . .
H6BA H 0.6589 1.5985 2.1860 0.116 Uiso 1 1 calc GR . . . .
O7B O 1.166(3) 1.4305(7) 2.3748(8) 0.086(5) Uani 1 1 d . . . . .
H7BA H 1.3001 1.4130 2.3723 0.128 Uiso 1 1 calc GR . . . .
O1W O 1.103(3) 1.4174(8) 2.5567(9) 0.086(4) Uiso 1 1 d . . . . .
H1WA H 1.2394 1.4100 2.5336 0.129 Uiso 1 1 d G . . . .
H1WB H 0.9798 1.4137 2.5180 0.129 Uiso 1 1 d G . . . .
O2W O 0.956(4) 1.1653(10) 2.0058(14) 0.122(6) Uiso 1 1 d . . . . .
H2WA H 1.0857 1.1617 1.9770 0.184 Uiso 1 1 d G . . . .
H2WB H 0.9991 1.1620 2.0605 0.184 Uiso 1 1 d G . . . .
O3W O 0.571(4) 1.6428(8) 2.0832(12) 0.114(6) Uiso 1 1 d . . . . .

loop_
_atom_site_aniso_label
_atom_site_aniso_U_11
_atom_site_aniso_U_22
_atom_site_aniso_U_33
_atom_site_aniso_U_23
_atom_site_aniso_U_13
_atom_site_aniso_U_12
C1 0.073(16) 0.036(11) 0.068(11) -0.010(9) 0.038(10) 0.003(9)
C2 0.043(12) 0.037(11) 0.040(8) -0.009(8) 0.005(7) -0.007(8)
C3 0.037(11) 0.034(10) 0.058(10) 0.013(8) -0.001(8) -0.009(7)
C4 0.026(10) 0.035(10) 0.052(9) -0.008(7) 0.002(8) -0.005(7)
C5 0.027(10) 0.039(10) 0.049(9) -0.006(7) 0.001(7) -0.005(7)
C6 0.042(12) 0.050(12) 0.059(10) -0.017(9) 0.000(8) -0.009(9)
C7 0.056(13) 0.062(14) 0.041(9) -0.017(9) 0.001(9) -0.005(10)
C8 0.048(12) 0.042(11) 0.042(8) -0.001(9) 0.005(8) 0.018(8)
C9 0.039(11) 0.041(11) 0.061(11) 0.012(9) 0.018(9) 0.007(8)
C10 0.033(13) 0.028(11) 0.062(11) 0.000(8) -0.001(9) -0.006(7)
C11 0.052(12) 0.040(12) 0.059(11) 0.004(8) 0.008(9) 0.001(8)
C12 0.046(12) 0.027(10) 0.052(10) -0.010(8) -0.001(8) -0.001(8)
C13 0.053(13) 0.052(12) 0.055(10) -0.013(9) 0.016(9) -0.010(9)
C14 0.089(16) 0.046(13) 0.047(11) -0.011(9) 0.010(10) -0.026(11)
C15 0.103(19) 0.079(16) 0.033(9) -0.010(10) -0.012(10) -0.028(13)
C16 0.104(18) 0.052(13) 0.040(11) 0.007(9) -0.001(10) -0.027(12)
C17 0.061(13) 0.044(12) 0.035(9) 0.007(8) -0.003(8) -0.013(9)
C18 0.051(12) 0.046(12) 0.043(10) -0.003(9) 0.012(8) -0.014(9)
O1 0.074(10) 0.070(9) 0.064(8) 0.007(7) 0.010(7) -0.032(7)
O2 0.046(8) 0.038(7) 0.048(6) 0.001(5) -0.001(5) -0.003(5)
O3 0.022(7) 0.049(7) 0.062(7) 0.004(5) -0.009(5) -0.009(5)
O4 0.037(8) 0.037(7) 0.057(6) 0.008(5) 0.003(5) -0.006(5)
O5 0.057(10) 0.083(10) 0.054(7) -0.019(6) -0.002(6) 0.007(7)
O6 0.122(14) 0.072(11) 0.054(7) -0.010(7) 0.005(8) -0.055(10)
O7 0.19(2) 0.115(16) 0.065(10) 0.028(10) -0.028(10) -0.090(14)
C1B 0.040(13) 0.092(16) 0.050(10) -0.002(10) -0.002(8) -0.016(10)
C2B 0.038(12) 0.034(10) 0.055(10) 0.006(8) 0.000(8) 0.020(7)
C3B 0.031(10) 0.055(11) 0.052(9) 0.005(9) 0.003(8) 0.005(8)
C4B 0.055(13) 0.038(11) 0.042(9) 0.008(8) 0.001(8) 0.006(8)
C5B 0.034(11) 0.033(10) 0.042(9) -0.001(7) 0.001(7) 0.015(7)
C6B 0.040(12) 0.067(14) 0.043(9) -0.019(9) -0.004(8) 0.014(10)
C7B 0.052(13) 0.068(14) 0.036(8) -0.007(9) -0.003(8) 0.014(10)
C8B 0.046(12) 0.047(12) 0.038(8) -0.002(8) -0.003(8) 0.002(8)
C9B 0.045(12) 0.051(12) 0.046(9) -0.001(8) 0.001(8) -0.002(8)
C10B 0.047(13) 0.033(11) 0.050(10) 0.000(8) -0.004(8) -0.002(8)
C11B 0.036(11) 0.027(9) 0.053(9) -0.003(7) -0.003(8) -0.003(7)
C12B 0.033(12) 0.051(12) 0.053(10) -0.020(9) 0.002(8) -0.018(8)
C13B 0.056(14) 0.035(11) 0.062(11) 0.001(9) 0.007(10) -0.012(9)
C14B 0.039(13) 0.050(12) 0.070(12) -0.019(10) 0.016(10) -0.008(9)
C15B 0.072(17) 0.060(15) 0.079(15) -0.031(12) 0.019(12) -0.027(12)
C16B 0.089(17) 0.062(14) 0.043(11) -0.007(10) 0.020(10) -0.021(12)
C17B 0.029(11) 0.042(11) 0.042(9) -0.010(8) -0.001(7) 0.000(7)
C18B 0.055(13) 0.053(12) 0.042(10) -0.004(9) 0.004(9) -0.012(9)
O1B 0.080(10) 0.050(8) 0.043(7) 0.002(6) 0.002(6) 0.009(7)
O2B 0.052(8) 0.046(7) 0.039(6) -0.005(5) 0.008(5) 0.003(5)
O3B 0.044(8) 0.055(8) 0.064(7) 0.006(6) 0.012(6) 0.010(6)
O4B 0.045(8) 0.046(7) 0.051(6) 0.005(6) 0.011(5) -0.006(5)
O5B 0.048(10) 0.083(10) 0.056(7) -0.016(6) 0.005(6) -0.012(7)
O6B 0.061(10) 0.073(10) 0.099(10) -0.026(8) 0.013(8) 0.019(8)
O7B 0.129(16) 0.085(11) 0.045(7) 0.007(7) 0.022(8) 0.022(9)

loop_
_atom_type_symbol
_atom_type_description
_atom_type_scat_dispersion_real
_atom_type_scat_dispersion_imag
_atom_type_scat_source
C C 0.0180 0.0090 'International Tables Vol C Tables 4.2.6.8 and 6.1.1.4'
H H 0.0000 0.0000 'International Tables Vol C Tables 4.2.6.8 and 6.1.1.4'
O O 0.0490 0.0320 'International Tables Vol C Tables 4.2.6.8 and 6.1.1.4'

loop_
_geom_angle_atom_site_label_1
_geom_angle_atom_site_label_2
_geom_angle_atom_site_label_3
_geom_angle
_geom_angle_site_symmetry_1
_geom_angle_site_symmetry_3
_geom_angle_publ_flag
H1A C1 H1B 109.5 . . ?
H1A C1 H1C 109.5 . . ?
H1B C1 H1C 109.5 . . ?
C2 C1 H1A 109.5 . . ?
C2 C1 H1B 109.5 . . ?
C2 C1 H1C 109.5 . . ?
C1 C2 H2 109.0 . . ?
C1 C2 C3 116.0(14) . . ?
C1 C2 O2 108.4(13) . . ?
C3 C2 H2 109.0 . . ?
O2 C2 H2 109.0 . . ?
O2 C2 C3 105.2(12) . . ?
C2 C3 H3A 108.0 . . ?
C2 C3 H3B 108.0 . . ?
H3A C3 H3B 107.2 . . ?
C4 C3 C2 117.4(14) . . ?
C4 C3 H3A 108.0 . . ?
C4 C3 H3B 108.0 . . ?
C3 C4 H4 109.2 . . ?
C3 C4 C5 112.1(14) . . ?
C5 C4 H4 109.2 . . ?
O3 C4 C3 108.4(13) . . ?
O3 C4 H4 109.2 . . ?
O3 C4 C5 108.6(12) . . ?
C4 C5 H5 110.5 . . ?
C6 C5 C4 113.4(14) . . ?
C6 C5 H5 110.5 . . ?
O4 C5 C4 108.9(11) . . ?
O4 C5 H5 110.5 . . ?
O4 C5 C6 102.9(12) . . ?
C5 C6 H6 125.6 . . ?
C7 C6 C5 108.8(15) . . ?
C7 C6 H6 125.6 . . ?
C6 C7 H7 122.9 . . ?
C6 C7 C8 114.1(17) . . ?
C8 C7 H7 122.9 . . ?
C7 C8 H8 111.0 . . ?
C7 C8 C9 112.3(14) . . ?
C7 C8 O4 101.3(14) . . ?
C9 C8 H8 111.0 . . ?
O4 C8 H8 111.0 . . ?
O4 C8 C9 109.8(12) . . ?
C8 C9 H9A 108.2 . . ?
C8 C9 H9B 108.2 . . ?
H9A C9 H9B 107.3 . . ?
C10 C9 C8 116.4(14) . . ?
C10 C9 H9A 108.2 . . ?
C10 C9 H9B 108.2 . . ?
C9 C10 C11 117.2(17) . . ?
O5 C10 C9 122.0(15) . . ?
O5 C10 C11 120.8(15) . . ?
C10 C11 H11A 108.3 . . ?
C10 C11 H11B 108.3 . . ?
H11A C11 H11B 107.4 . . ?
C12 C11 C10 116.0(16) . . ?
C12 C11 H11A 108.3 . . ?
C12 C11 H11B 108.3 . . ?
C13 C12 C11 114.1(15) . . ?
C17 C12 C11 124.6(15) . . ?
C17 C12 C13 121.2(15) . . ?
C12 C13 H13 119.8 . . ?
C12 C13 C14 120.4(17) . . ?
C14 C13 H13 119.8 . . ?
C15 C14 C13 116.6(17) . . ?
O6 C14 C13 123.5(16) . . ?
O6 C14 C15 119.9(17) . . ?
C14 C15 H15 118.5 . . ?
C16 C15 C14 123.0(17) . . ?
C16 C15 H15 118.5 . . ?
C15 C16 C17 119.1(16) . . ?
O7 C16 C15 114.5(17) . . ?
O7 C16 C17 126.4(17) . . ?
C12 C17 C16 119.5(16) . . ?
C12 C17 C18 126.4(15) . . ?
C16 C17 C18 113.9(15) . . ?
O1 C18 C17 123.4(15) . . ?
O1 C18 O2 120.8(15) . . ?
O2 C18 C17 115.6(14) . . ?
C18 O2 C2 115.3(12) . . ?
C4 O3 H3 109.5 . . ?
C5 O4 C8 110.5(12) . . ?
C14 O6 H6A 109.5 . . ?
C16 O7 H7A 109.5 . . ?
H1BA C1B H1BB 109.5 . . ?
H1BA C1B H1BC 109.5 . . ?
H1BB C1B H1BC 109.5 . . ?
C2B C1B H1BA 109.5 . . ?
C2B C1B H1BB 109.5 . . ?
C2B C1B H1BC 109.5 . . ?
C1B C2B H2B 108.4 . . ?
C1B C2B C3B 114.7(14) . . ?
C3B C2B H2B 108.4 . . ?
O2B C2B C1B 110.7(14) . . ?
O2B C2B H2B 108.4 . . ?
O2B C2B C3B 106.0(12) . . ?
C2B C3B H3BA 108.4 . . ?
C2B C3B H3BB 108.4 . . ?
H3BA C3B H3BB 107.4 . . ?
C4B C3B C2B 115.6(15) . . ?
C4B C3B H3BA 108.4 . . ?
C4B C3B H3BB 108.4 . . ?
C3B C4B H4B 108.8 . . ?
C3B C4B C5B 111.4(14) . . ?
C5B C4B H4B 108.8 . . ?
O3B C4B C3B 110.3(13) . . ?
O3B C4B H4B 108.8 . . ?
O3B C4B C5B 108.7(13) . . ?
C4B C5B H5B 109.2 . . ?
C6B C5B C4B 116.0(14) . . ?
C6B C5B H5B 109.2 . . ?
O4B C5B C4B 108.5(12) . . ?
O4B C5B H5B 109.2 . . ?
O4B C5B C6B 104.4(12) . . ?
C5B C6B H6B 125.0 . . ?
C7B C6B C5B 110.0(15) . . ?
C7B C6B H6B 125.0 . . ?
C6B C7B H7B 124.6 . . ?
C6B C7B C8B 110.7(16) . . ?
C8B C7B H7B 124.6 . . ?
C7B C8B H8B 111.1 . . ?
C7B C8B C9B 111.3(15) . . ?
C9B C8B H8B 111.1 . . ?
O4B C8B C7B 103.5(14) . . ?
O4B C8B H8B 111.1 . . ?
O4B C8B C9B 108.3(12) . . ?
C8B C9B H9BA 108.5 . . ?
C8B C9B H9BB 108.5 . . ?
H9BA C9B H9BB 107.5 . . ?
C10B C9B C8B 115.2(14) . . ?
C10B C9B H9BA 108.5 . . ?
C10B C9B H9BB 108.5 . . ?
C9B C10B C11B 116.0(16) . . ?
O5B C10B C9B 122.4(15) . . ?
O5B C10B C11B 121.6(15) . . ?
C10B C11B H11C 108.9 . . ?
C10B C11B H11D 108.9 . . ?
H11C C11B H11D 107.7 . . ?
C12B C11B C10B 113.2(14) . . ?
C12B C11B H11C 108.9 . . ?
C12B C11B H11D 108.9 . . ?
C13B C12B C11B 116.9(16) . . ?
C13B C12B C17B 119.2(15) . . ?
C17B C12B C11B 123.9(16) . . ?
C12B C13B H13B 119.2 . . ?
C14B C13B C12B 121.5(17) . . ?
C14B C13B H13B 119.2 . . ?
C13B C14B C15B 121.2(19) . . ?
O6B C14B C13B 122.9(19) . . ?
O6B C14B C15B 115.9(17) . . ?
C14B C15B H15B 121.4 . . ?
C16B C15B C14B 117.1(18) . . ?
C16B C15B H15B 121.4 . . ?
C15B C16B C17B 123.8(19) . . ?
C15B C16B O7B 115.5(17) . . ?
O7B C16B C17B 120(2) . . ?
C12B C17B C18B 124.3(15) . . ?
C16B C17B C12B 116.5(16) . . ?
C16B C17B C18B 119.2(16) . . ?
O1B C18B C17B 121.2(15) . . ?
O1B C18B O2B 120.6(17) . . ?
O2B C18B C17B 118.0(15) . . ?
C18B O2B C2B 117.4(13) . . ?
C4B O3B H3BC 109.5 . . ?
C5B O4B C8B 109.2(12) . . ?
C14B O6B H6BA 109.5 . . ?
C16B O7B H7BA 109.5 . . ?
H1WA O1W H1WB 109.4 . . ?
H2WA O2W H2WB 109.5 . . ?

loop_
_geom_bond_atom_site_label_1
_geom_bond_atom_site_label_2
_geom_bond_distance
_geom_bond_site_symmetry_2
_geom_bond_publ_flag
C1 H1A 0.9600 . ?
C1 H1B 0.9600 . ?
C1 H1C 0.9600 . ?
C1 C2 1.47(2) . ?
C2 H2 0.9800 . ?
C2 C3 1.51(2) . ?
C2 O2 1.504(19) . ?
C3 H3A 0.9700 . ?
C3 H3B 0.9700 . ?
C3 C4 1.50(2) . ?
C4 H4 0.9800 . ?
C4 C5 1.56(2) . ?
C4 O3 1.411(18) . ?
C5 H5 0.9800 . ?
C5 C6 1.50(2) . ?
C5 O4 1.441(18) . ?
C6 H6 0.9300 . ?
C6 C7 1.31(2) . ?
C7 H7 0.9300 . ?
C7 C8 1.45(2) . ?
C8 H8 0.9800 . ?
C8 C9 1.50(2) . ?
C8 O4 1.465(18) . ?
C9 H9A 0.9700 . ?
C9 H9B 0.9700 . ?
C9 C10 1.47(2) . ?
C10 C11 1.52(2) . ?
C10 O5 1.23(2) . ?
C11 H11A 0.9700 . ?
C11 H11B 0.9700 . ?
C11 C12 1.50(2) . ?
C12 C13 1.39(2) . ?
C12 C17 1.38(2) . ?
C13 H13 0.9300 . ?
C13 C14 1.41(3) . ?
C14 C15 1.40(3) . ?
C14 O6 1.31(2) . ?
C15 H15 0.9300 . ?
C15 C16 1.38(3) . ?
C16 C17 1.39(2) . ?
C16 O7 1.32(2) . ?
C17 C18 1.47(2) . ?
C18 O1 1.224(19) . ?
C18 O2 1.334(19) . ?
O3 H3 0.8200 . ?
O6 H6A 0.8200 . ?
O7 H7A 0.8200 . ?
C1B H1BA 0.9600 . ?
C1B H1BB 0.9600 . ?
C1B H1BC 0.9600 . ?
C1B C2B 1.50(2) . ?
C2B H2B 0.9800 . ?
C2B C3B 1.55(2) . ?
C2B O2B 1.481(18) . ?
C3B H3BA 0.9700 . ?
C3B H3BB 0.9700 . ?
C3B C4B 1.51(2) . ?
C4B H4B 0.9800 . ?
C4B C5B 1.54(2) . ?
C4B O3B 1.38(2) . ?
C5B H5B 0.9800 . ?
C5B C6B 1.48(2) . ?
C5B O4B 1.415(18) . ?
C6B H6B 0.9300 . ?
C6B C7B 1.32(2) . ?
C7B H7B 0.9300 . ?
C7B C8B 1.46(2) . ?
C8B H8B 0.9800 . ?
C8B C9B 1.54(2) . ?
C8B O4B 1.456(19) . ?
C9B H9BA 0.9700 . ?
C9B H9BB 0.9700 . ?
C9B C10B 1.49(2) . ?
C10B C11B 1.55(2) . ?
C10B O5B 1.21(2) . ?
C11B H11C 0.9700 . ?
C11B H11D 0.9700 . ?
C11B C12B 1.51(2) . ?
C12B C13B 1.38(3) . ?
C12B C17B 1.44(2) . ?
C13B H13B 0.9300 . ?
C13B C14B 1.37(2) . ?
C14B C15B 1.40(3) . ?
C14B O6B 1.37(2) . ?
C15B H15B 0.9300 . ?
C15B C16B 1.37(3) . ?
C16B C17B 1.40(2) . ?
C16B O7B 1.38(2) . ?
C17B C18B 1.46(2) . ?
C18B O1B 1.244(19) . ?
C18B O2B 1.318(18) . ?
O3B H3BC 0.8200 . ?
O6B H6BA 0.8200 . ?
O7B H7BA 0.8200 . ?
O1W H1WA 0.8506 . ?
O1W H1WB 0.8504 . ?
O2W H2WA 0.8501 . ?
O2W H2WB 0.8497 . ?

loop_
_geom_hbond_atom_site_label_D
_geom_hbond_atom_site_label_H
_geom_hbond_atom_site_label_A
_geom_hbond_distance_DH
_geom_hbond_distance_HA
_geom_hbond_distance_DA
_geom_hbond_angle_DHA
_geom_hbond_site_symmetry_A
O3 H3 O4 0.82 1.97 2.748(15) 159.1 1_655
O7 H7A O1 0.82 1.79 2.51(2) 144.5 .
O3B H3BC O4B 0.82 1.97 2.746(16) 156.7 1_655
O6B H6BA O3W 0.82 1.88 2.70(2) 172.1 .
O7B H7BA O1B 0.82 1.83 2.520(18) 141.1 .

loop_
_geom_torsion_atom_site_label_1
_geom_torsion_atom_site_label_2
_geom_torsion_atom_site_label_3
_geom_torsion_atom_site_label_4
_geom_torsion
_geom_torsion_site_symmetry_1
_geom_torsion_site_symmetry_2
_geom_torsion_site_symmetry_3
_geom_torsion_site_symmetry_4
_geom_torsion_publ_flag
C1 C2 C3 C4 -43(2) . . . . ?
C1 C2 O2 C18 -83.8(16) . . . . ?
C2 C3 C4 C5 -149.3(13) . . . . ?
C2 C3 C4 O3 90.9(16) . . . . ?
C3 C2 O2 C18 151.4(14) . . . . ?
C3 C4 C5 C6 175.4(14) . . . . ?
C3 C4 C5 O4 61.4(16) . . . . ?
C4 C5 C6 C7 -110.5(16) . . . . ?
C4 C5 O4 C8 106.4(13) . . . . ?
C5 C6 C7 C8 3(2) . . . . ?
C6 C5 O4 C8 -14.2(15) . . . . ?
C6 C7 C8 C9 105.9(19) . . . . ?
C6 C7 C8 O4 -11.2(19) . . . . ?
C7 C8 C9 C10 -158.8(16) . . . . ?
C7 C8 O4 C5 15.5(15) . . . . ?
C8 C9 C10 C11 152.3(15) . . . . ?
C8 C9 C10 O5 -31(2) . . . . ?
C9 C8 O4 C5 -103.4(15) . . . . ?
C9 C10 C11 C12 -175.6(15) . . . . ?
C10 C11 C12 C13 -82.2(19) . . . . ?
C10 C11 C12 C17 101(2) . . . . ?
C11 C12 C13 C14 -178.6(18) . . . . ?
C11 C12 C17 C16 175.1(18) . . . . ?
C11 C12 C17 C18 -11(3) . . . . ?
C12 C13 C14 C15 3(3) . . . . ?
C12 C13 C14 O6 -177.3(19) . . . . ?
C12 C17 C18 O1 169.9(18) . . . . ?
C12 C17 C18 O2 -16(3) . . . . ?
C13 C12 C17 C16 -2(3) . . . . ?
C13 C12 C17 C18 172.5(17) . . . . ?
C13 C14 C15 C16 -2(3) . . . . ?
C14 C15 C16 C17 -1(4) . . . . ?
C14 C15 C16 O7 -180(2) . . . . ?
C15 C16 C17 C12 3(3) . . . . ?
C15 C16 C17 C18 -171.9(19) . . . . ?
C16 C17 C18 O1 -16(3) . . . . ?
C16 C17 C18 O2 158.7(17) . . . . ?
C17 C12 C13 C14 -2(3) . . . . ?
C17 C18 O2 C2 -171.3(14) . . . . ?
O1 C18 O2 C2 3(2) . . . . ?
O2 C2 C3 C4 76.5(17) . . . . ?
O3 C4 C5 C6 -64.9(16) . . . . ?
O3 C4 C5 O4 -178.9(12) . . . . ?
O4 C5 C6 C7 7.0(18) . . . . ?
O4 C8 C9 C10 -47(2) . . . . ?
O5 C10 C11 C12 7(2) . . . . ?
O6 C14 C15 C16 179(2) . . . . ?
O7 C16 C17 C12 -179(2) . . . . ?
O7 C16 C17 C18 7(3) . . . . ?
C1B C2B C3B C4B -45(2) . . . . ?
C1B C2B O2B C18B -84.5(17) . . . . ?
C2B C3B C4B C5B -148.0(14) . . . . ?
C2B C3B C4B O3B 91.1(17) . . . . ?
C3B C2B O2B C18B 150.6(14) . . . . ?
C3B C4B C5B C6B 177.5(14) . . . . ?
C3B C4B C5B O4B 60.5(17) . . . . ?
C4B C5B C6B C7B -111.0(17) . . . . ?
C4B C5B O4B C8B 110.2(13) . . . . ?
C5B C6B C7B C8B 1(2) . . . . ?
C6B C5B O4B C8B -14.1(16) . . . . ?
C6B C7B C8B C9B 107.0(18) . . . . ?
C6B C7B C8B O4B -9.2(19) . . . . ?
C7B C8B C9B C10B -164.1(15) . . . . ?
C7B C8B O4B C5B 14.5(16) . . . . ?
C8B C9B C10B C11B 150.6(15) . . . . ?
C8B C9B C10B O5B -30(2) . . . . ?
C9B C8B O4B C5B -103.8(14) . . . . ?
C9B C10B C11B C12B -173.3(15) . . . . ?
C10B C11B C12B C13B -78.3(18) . . . . ?
C10B C11B C12B C17B 103.5(18) . . . . ?
C11B C12B C13B C14B -178.1(15) . . . . ?
C11B C12B C17B C16B 171.3(16) . . . . ?
C11B C12B C17B C18B -10(2) . . . . ?
C12B C13B C14B C15B 4(3) . . . . ?
C12B C13B C14B O6B -178.1(17) . . . . ?
C12B C17B C18B O1B 164.4(16) . . . . ?
C12B C17B C18B O2B -20(2) . . . . ?
C13B C12B C17B C16B -7(2) . . . . ?
C13B C12B C17B C18B 172.0(16) . . . . ?
C13B C14B C15B C16B -1(3) . . . . ?
C14B C15B C16B C17B -7(3) . . . . ?
C14B C15B C16B O7B 179.8(17) . . . . ?
C15B C16B C17B C12B 10(3) . . . . ?
C15B C16B C17B C18B -168.5(18) . . . . ?
C16B C17B C18B O1B -17(3) . . . . ?
C16B C17B C18B O2B 158.9(15) . . . . ?
C17B C12B C13B C14B 0(2) . . . . ?
C17B C18B O2B C2B -169.0(14) . . . . ?
O1B C18B O2B C2B 7(2) . . . . ?
O2B C2B C3B C4B 77.5(17) . . . . ?
O3B C4B C5B C6B -60.8(18) . . . . ?
O3B C4B C5B O4B -177.8(13) . . . . ?
O4B C5B C6B C7B 8.3(19) . . . . ?
O4B C8B C9B C10B -51.0(18) . . . . ?
O5B C10B C11B C12B 7(2) . . . . ?
O6B C14B C15B C16B -178.9(18) . . . . ?
O7B C16B C17B C12B -176.4(17) . . . . ?
O7B C16B C17B C18B 5(3) . . . . ?
